data_7035213
loop_
_publ_author_name
'Tanimoto, Hiroki'
'Nagao, Tomohiko'
'Fujiwara, Taro'
'Nishiyama, Yasuhiro'
'Morimoto, Tsumoru'
'Suzuka, Toshimasa'
'Tsutsumi, Ken'
'Kakiuchi, Kiyomi'

_publ_section_title
;
 Stepwise synthesis and characterization of germa[4], [5], [8], and
 [10]pericyclynes.
;
_journal_issue 26
_journal_name_full 'Dalton transactions (Cambridge, England : 2003)'
_journal_page_first 11811
_journal_page_last 11818
_journal_paper_doi 10.1039/c5dt01411e
_journal_volume 44
_journal_year 2015
_chemical_formula_moiety 'C80 H140 Ge10'
_chemical_formula_sum 'C80 H140 Ge10'
_chemical_formula_weight 1827.81
_chemical_name_systematic iPrGe10
_space_group_crystal_system triclinic
_space_group_IT_number 2
_space_group_name_Hall '-P 1'
_space_group_name_H-M_alt 'P -1'
_symmetry_space_group_name_Hall '-P 1'
_symmetry_space_group_name_H-M 'P -1'
_atom_sites_solution_hydrogens geom
_atom_sites_solution_primary direct
_atom_sites_solution_secondary difmap
_audit_creation_method SHELXL-2014
_audit_update_record
;
2015-05-12 deposited with the CCDC.
2015-05-15 downloaded from the CCDC.
;
_cell_angle_alpha 105.9307(7)
_cell_angle_beta 96.9004(7)
_cell_angle_gamma 104.5367(7)
_cell_formula_units_Z 1
_cell_length_a 8.62692(16)
_cell_length_b 16.1073(3)
_cell_length_c 18.5212(3)
_cell_measurement_reflns_used 35010
_cell_measurement_temperature 123(2)
_cell_measurement_theta_max 27.48
_cell_measurement_theta_min 3.00
_cell_volume 2345.65(7)
_computing_cell_refinement 'RAPID AUTO'
_computing_data_collection 'RAPID AUTO (Rigaku, ????)'
_computing_data_reduction 'RAPID AUTO'
_computing_molecular_graphics 'CrystalStructure 4.1'
_computing_publication_material 'CrystalStructure 4.1 (Rigaku, 2014)'
_computing_structure_refinement 'SHELXL-2014 (Sheldrick, 2014)'
_computing_structure_solution 'SHELXL-2014 (Sheldrick, 2014)'
_diffrn_ambient_temperature 123(2)
_diffrn_detector_area_resol_mean 10.000
_diffrn_measured_fraction_theta_full 0.998
_diffrn_measured_fraction_theta_max 0.998
_diffrn_measurement_device_type 'Rigaku R-AXIS RAPID'
_diffrn_measurement_method \w
_diffrn_radiation_type MoK\a
_diffrn_radiation_wavelength 0.71075
_diffrn_reflns_av_R_equivalents 0.0162
_diffrn_reflns_av_unetI/netI 0.0133
_diffrn_reflns_laue_measured_fraction_full 0.998
_diffrn_reflns_laue_measured_fraction_max 0.998
_diffrn_reflns_limit_h_max 9
_diffrn_reflns_limit_h_min -11
_diffrn_reflns_limit_k_max 20
_diffrn_reflns_limit_k_min -20
_diffrn_reflns_limit_l_max 24
_diffrn_reflns_limit_l_min -24
_diffrn_reflns_number 40719
_diffrn_reflns_point_group_measured_fraction_full 0.998
_diffrn_reflns_point_group_measured_fraction_max 0.998
_diffrn_reflns_theta_full 25.242
_diffrn_reflns_theta_max 27.484
_diffrn_reflns_theta_min 2.995
_exptl_absorpt_coefficient_mu 3.189
_exptl_absorpt_correction_T_max 0.727
_exptl_absorpt_correction_T_min 0.659
_exptl_absorpt_correction_type multi-scan
_exptl_absorpt_process_details 'ABSCOR (Rigaku, 1995)'
_exptl_crystal_colour colorless
_exptl_crystal_density_diffrn 1.294
_exptl_crystal_density_method 'not measured'
_exptl_crystal_description prism
_exptl_crystal_F_000 940
_exptl_crystal_size_max 0.120
_exptl_crystal_size_mid 0.110
_exptl_crystal_size_min 0.100
_refine_diff_density_max 0.652
_refine_diff_density_min -0.216
_refine_diff_density_rms 0.064
_refine_ls_extinction_method none
_refine_ls_goodness_of_fit_ref 1.123
_refine_ls_hydrogen_treatment constr
_refine_ls_matrix_type full
_refine_ls_number_parameters 426
_refine_ls_number_reflns 10722
_refine_ls_number_restraints 0
_refine_ls_restrained_S_all 1.123
_refine_ls_R_factor_all 0.0189
_refine_ls_R_factor_gt 0.0170
_refine_ls_shift/su_max 0.002
_refine_ls_shift/su_mean 0.000
_refine_ls_structure_factor_coef Fsqd
_refine_ls_weighting_details 'w=1/[\s^2^(Fo^2^)+(0.0238P)^2^+0.8821P] where P=(Fo^2^+2Fc^2^)/3'
_refine_ls_weighting_scheme calc
_refine_ls_wR_factor_gt 0.0432
_refine_ls_wR_factor_ref 0.0490
_reflns_Friedel_coverage 0.000
_reflns_number_gt 10056
_reflns_number_total 10722
_reflns_threshold_expression 'I > 2\s(I)'
_cod_data_source_file c5dt01411e2.cif
_cod_data_source_block shelxl
_cod_depositor_comments 'Adding full bibliography for 7035212--7035215.cif.'
_cod_original_cell_volume 2345.65(8)
_cod_database_code 7035213
_shelx_space_group_comment
;
The symmetry employed for this shelxl refinement is uniquely defined
by the following loop, which should always be used as a source of
symmetry information in preference to the above space-group names.
They are only intended as comments.
;
_shelx_estimated_absorpt_t_min 0.701
_shelx_estimated_absorpt_t_max 0.741
_shelxl_version_number 2014-3

loop_
_space_group_symop_operation_xyz
'x, y, z'
'-x, -y, -z'

loop_
_atom_site_label
_atom_site_type_symbol
_atom_site_fract_x
_atom_site_fract_y
_atom_site_fract_z
_atom_site_U_iso_or_equiv
_atom_site_adp_type
_atom_site_occupancy
_atom_site_site_symmetry_order
_atom_site_calc_flag
_atom_site_refinement_flags_posn
_atom_site_refinement_flags_adp
Ge1 Ge 0.70966(2) 0.95066(2) 0.74862(2) 0.02068(4) Uani 1 1 d . .
Ge2 Ge 0.73297(2) 0.63799(2) 0.61901(2) 0.01543(4) Uani 1 1 d . .
Ge3 Ge 0.86774(2) 0.73351(2) 0.39798(2) 0.01786(4) Uani 1 1 d . .
Ge4 Ge 0.89386(2) 0.57332(2) 0.12914(2) 0.01630(4) Uani 1 1 d . .
Ge5 Ge 0.85432(2) 0.83092(2) 0.03234(2) 0.01833(4) Uani 1 1 d . .
C1 C 0.87860(19) 1.01698(10) 0.83787(9) 0.0267(3) Uani 1 1 d . .
C2 C 0.73723(18) 0.83468(10) 0.70462(8) 0.0237(3) Uani 1 1 d . .
C3 C 0.74244(18) 0.75955(9) 0.67370(8) 0.0215(3) Uani 1 1 d . .
C4 C 0.77744(17) 0.64739(9) 0.52232(8) 0.0196(3) Uani 1 1 d . .
C5 C 0.80781(17) 0.66619(9) 0.46562(8) 0.0210(3) Uani 1 1 d . .
C6 C 0.88755(17) 0.65920(10) 0.30150(8) 0.0208(3) Uani 1 1 d . .
C7 C 0.89319(17) 0.62500(9) 0.23557(8) 0.0201(3) Uani 1 1 d . .
C8 C 0.86713(18) 0.66369(10) 0.08395(8) 0.0220(3) Uani 1 1 d . .
C9 C 0.85912(18) 0.72542(10) 0.06050(8) 0.0226(3) Uani 1 1 d . .
C10 C 1.01747(19) 0.92717(10) 0.11023(9) 0.0271(3) Uani 1 1 d . .
C11 C 0.5000(2) 0.93309(11) 0.78176(10) 0.0305(3) Uani 1 1 d . .
H11 H 0.5040 0.9914 0.8201 0.037 Uiso 1 1 calc R U
C12 C 0.4792(2) 0.86175(13) 0.82253(11) 0.0401(4) Uani 1 1 d . .
H12A H 0.4693 0.8029 0.7858 0.048 Uiso 1 1 calc R U
H12B H 0.3803 0.8581 0.8441 0.048 Uiso 1 1 calc R U
H12C H 0.5746 0.8784 0.8639 0.048 Uiso 1 1 calc R U
C13 C 0.3539(2) 0.90958(15) 0.71707(13) 0.0471(5) Uani 1 1 d . .
H13A H 0.3521 0.8555 0.6762 0.057 Uiso 1 1 calc R U
H13B H 0.3627 0.9602 0.6966 0.057 Uiso 1 1 calc R U
H13C H 0.2528 0.8979 0.7367 0.057 Uiso 1 1 calc R U
C14 C 0.7442(2) 1.02174(10) 0.67817(9) 0.0288(3) Uani 1 1 d . .
H14 H 0.8605 1.0316 0.6722 0.035 Uiso 1 1 calc R U
C15 C 0.7240(3) 1.11478(12) 0.71513(12) 0.0408(4) Uani 1 1 d . .
H15A H 0.8019 1.1449 0.7642 0.049 Uiso 1 1 calc R U
H15B H 0.6123 1.1076 0.7239 0.049 Uiso 1 1 calc R U
H15C H 0.7449 1.1514 0.6810 0.049 Uiso 1 1 calc R U
C16 C 0.6368(3) 0.97260(15) 0.59833(11) 0.0498(5) Uani 1 1 d . .
H16A H 0.6673 1.0079 0.5640 0.060 Uiso 1 1 calc R U
H16B H 0.5218 0.9654 0.6014 0.060 Uiso 1 1 calc R U
H16C H 0.6523 0.9129 0.5784 0.060 Uiso 1 1 calc R U
C17 C 0.50973(17) 0.56315(9) 0.60744(8) 0.0215(3) Uani 1 1 d . .
H17 H 0.4964 0.5018 0.5712 0.026 Uiso 1 1 calc R U
C18 C 0.4775(2) 0.55241(12) 0.68438(10) 0.0343(4) Uani 1 1 d . .
H18A H 0.4910 0.6119 0.7210 0.041 Uiso 1 1 calc R U
H18B H 0.5552 0.5249 0.7042 0.041 Uiso 1 1 calc R U
H18C H 0.3657 0.5136 0.6772 0.041 Uiso 1 1 calc R U
C19 C 0.38720(19) 0.60274(12) 0.57304(10) 0.0314(3) Uani 1 1 d . .
H19A H 0.3952 0.6620 0.6086 0.038 Uiso 1 1 calc R U
H19B H 0.2762 0.5621 0.5642 0.038 Uiso 1 1 calc R U
H19C H 0.4115 0.6096 0.5243 0.038 Uiso 1 1 calc R U
C20 C 0.90501(18) 0.60240(10) 0.67021(8) 0.0224(3) Uani 1 1 d . .
H20 H 0.8782 0.5980 0.7203 0.027 Uiso 1 1 calc R U
C21 C 0.9102(2) 0.50935(11) 0.62311(10) 0.0339(4) Uani 1 1 d . .
H21A H 0.8024 0.4652 0.6133 0.041 Uiso 1 1 calc R U
H21B H 0.9918 0.4910 0.6516 0.041 Uiso 1 1 calc R U
H21C H 0.9398 0.5122 0.5742 0.041 Uiso 1 1 calc R U
C22 C 1.0701(2) 0.67440(12) 0.68720(11) 0.0354(4) Uani 1 1 d . .
H22A H 1.0975 0.6817 0.6390 0.042 Uiso 1 1 calc R U
H22B H 1.1547 0.6557 0.7132 0.042 Uiso 1 1 calc R U
H22C H 1.0639 0.7320 0.7203 0.042 Uiso 1 1 calc R U
C23 C 0.6938(2) 0.78581(11) 0.37434(9) 0.0302(3) Uani 1 1 d . .
H23 H 0.6773 0.8238 0.4237 0.036 Uiso 1 1 calc R U
C24 C 0.5339(2) 0.71132(14) 0.33481(13) 0.0461(5) Uani 1 1 d . .
H24A H 0.5041 0.6743 0.3680 0.055 Uiso 1 1 calc R U
H24B H 0.5474 0.6732 0.2861 0.055 Uiso 1 1 calc R U
H24C H 0.4472 0.7385 0.3249 0.055 Uiso 1 1 calc R U
C25 C 0.7455(3) 0.84674(15) 0.32596(14) 0.0509(5) Uani 1 1 d . .
H25A H 0.7644 0.8109 0.2776 0.061 Uiso 1 1 calc R U
H25B H 0.8464 0.8949 0.3540 0.061 Uiso 1 1 calc R U
H25C H 0.6589 0.8736 0.3151 0.061 Uiso 1 1 calc R U
C26 C 1.0783(2) 0.82251(11) 0.45082(9) 0.0306(3) Uani 1 1 d . .
H26 H 1.1136 0.8594 0.4169 0.037 Uiso 1 1 calc R U
C27 C 1.0616(3) 0.88649(13) 0.52561(11) 0.0451(5) Uani 1 1 d . .
H27A H 1.0294 0.8521 0.5604 0.054 Uiso 1 1 calc R U
H27B H 0.9781 0.9153 0.5146 0.054 Uiso 1 1 calc R U
H27C H 1.1666 0.9330 0.5498 0.054 Uiso 1 1 calc R U
C28 C 1.2078(2) 0.77614(15) 0.46453(12) 0.0468(5) Uani 1 1 d . .
H28A H 1.1774 0.7407 0.4988 0.056 Uiso 1 1 calc R U
H28B H 1.3138 0.8219 0.4881 0.056 Uiso 1 1 calc R U
H28C H 1.2153 0.7359 0.4155 0.056 Uiso 1 1 calc R U
C29 C 0.70311(19) 0.46619(10) 0.08549(9) 0.0277(3) Uani 1 1 d . .
H29 H 0.6960 0.4435 0.0289 0.033 Uiso 1 1 calc R U
C30 C 0.5479(2) 0.49147(14) 0.09934(11) 0.0393(4) Uani 1 1 d . .
H30A H 0.5449 0.5431 0.0815 0.047 Uiso 1 1 calc R U
H30B H 0.5471 0.5077 0.1543 0.047 Uiso 1 1 calc R U
H30C H 0.4521 0.4399 0.0711 0.047 Uiso 1 1 calc R U
C31 C 0.7183(3) 0.39084(13) 0.11828(16) 0.0583(6) Uani 1 1 d . .
H31A H 0.8113 0.3706 0.1034 0.070 Uiso 1 1 calc R U
H31B H 0.6178 0.3400 0.0982 0.070 Uiso 1 1 calc R U
H31C H 0.7357 0.4135 0.1743 0.070 Uiso 1 1 calc R U
C32 C 1.10874(18) 0.55572(10) 0.12076(8) 0.0218(3) Uani 1 1 d . .
H32 H 1.0982 0.5114 0.0693 0.026 Uiso 1 1 calc R U
C33 C 1.1633(2) 0.51610(13) 0.18210(11) 0.0365(4) Uani 1 1 d . .
H33A H 1.1736 0.5584 0.2331 0.044 Uiso 1 1 calc R U
H33B H 1.2693 0.5060 0.1766 0.044 Uiso 1 1 calc R U
H33C H 1.0821 0.4585 0.1759 0.044 Uiso 1 1 calc R U
C34 C 1.2346(2) 0.64427(12) 0.12689(11) 0.0348(4) Uani 1 1 d . .
H34A H 1.2455 0.6890 0.1768 0.042 Uiso 1 1 calc R U
H34B H 1.1985 0.6670 0.0859 0.042 Uiso 1 1 calc R U
H34C H 1.3404 0.6337 0.1220 0.042 Uiso 1 1 calc R U
C35 C 0.6425(2) 0.85202(11) 0.03775(10) 0.0304(3) Uani 1 1 d . .
H35 H 0.5632 0.8114 -0.0104 0.037 Uiso 1 1 calc R U
C36 C 0.5774(3) 0.83051(15) 0.10545(15) 0.0527(6) Uani 1 1 d . .
H36A H 0.6528 0.8703 0.1533 0.063 Uiso 1 1 calc R U
H36B H 0.5678 0.7673 0.1011 0.063 Uiso 1 1 calc R U
H36C H 0.4696 0.8401 0.1055 0.063 Uiso 1 1 calc R U
C37 C 0.6565(3) 0.94993(13) 0.04228(11) 0.0414(4) Uani 1 1 d . .
H37A H 0.7313 0.9909 0.0899 0.050 Uiso 1 1 calc R U
H37B H 0.5484 0.9592 0.0414 0.050 Uiso 1 1 calc R U
H37C H 0.6988 0.9625 -0.0017 0.050 Uiso 1 1 calc R U
C38 C 0.9159(2) 0.81655(11) -0.06744(9) 0.0328(4) Uani 1 1 d . .
H38 H 0.9124 0.8710 -0.0828 0.039 Uiso 1 1 calc R U
C39 C 0.7939(3) 0.73307(13) -0.12732(10) 0.0463(5) Uani 1 1 d . .
H39A H 0.7948 0.6793 -0.1125 0.056 Uiso 1 1 calc R U
H39B H 0.8247 0.7263 -0.1774 0.056 Uiso 1 1 calc R U
H39C H 0.6840 0.7401 -0.1305 0.056 Uiso 1 1 calc R U
C40 C 1.0894(3) 0.80958(16) -0.06169(15) 0.0603(6) Uani 1 1 d . .
H40A H 1.1642 0.8632 -0.0220 0.072 Uiso 1 1 calc R U
H40B H 1.1221 0.8058 -0.1111 0.072 Uiso 1 1 calc R U
H40C H 1.0937 0.7553 -0.0483 0.072 Uiso 1 1 calc R U

loop_
_atom_site_aniso_label
_atom_site_aniso_U_11
_atom_site_aniso_U_22
_atom_site_aniso_U_33
_atom_site_aniso_U_23
_atom_site_aniso_U_13
_atom_site_aniso_U_12
Ge1 0.02217(8) 0.01396(7) 0.02119(7) 0.00067(5) 0.00307(6) 0.00319(6)
Ge2 0.01899(7) 0.01373(7) 0.01351(7) 0.00414(5) 0.00546(5) 0.00399(5)
Ge3 0.02238(7) 0.01806(7) 0.01305(7) 0.00504(5) 0.00512(5) 0.00505(6)
Ge4 0.02107(7) 0.01632(7) 0.01410(7) 0.00570(5) 0.00599(5) 0.00797(5)
Ge5 0.02364(8) 0.01396(7) 0.01598(7) 0.00372(5) 0.00157(5) 0.00546(6)
C1 0.0296(8) 0.0194(7) 0.0275(8) 0.0035(6) 0.0031(6) 0.0068(6)
C2 0.0242(7) 0.0201(7) 0.0235(7) 0.0038(6) 0.0060(6) 0.0037(6)
C3 0.0245(7) 0.0194(7) 0.0184(6) 0.0049(5) 0.0053(5) 0.0036(5)
C4 0.0226(7) 0.0169(6) 0.0183(6) 0.0041(5) 0.0057(5) 0.0048(5)
C5 0.0232(7) 0.0204(6) 0.0173(6) 0.0037(5) 0.0050(5) 0.0048(5)
C6 0.0235(7) 0.0220(7) 0.0193(6) 0.0085(5) 0.0065(5) 0.0077(5)
C7 0.0231(7) 0.0214(6) 0.0190(6) 0.0082(5) 0.0069(5) 0.0093(5)
C8 0.0265(7) 0.0232(7) 0.0184(6) 0.0073(5) 0.0057(5) 0.0096(6)
C9 0.0269(7) 0.0210(7) 0.0189(6) 0.0047(5) 0.0021(6) 0.0081(6)
C10 0.0302(8) 0.0206(7) 0.0271(7) 0.0047(6) 0.0023(6) 0.0067(6)
C11 0.0280(8) 0.0237(7) 0.0369(9) 0.0048(6) 0.0108(7) 0.0059(6)
C12 0.0407(10) 0.0458(10) 0.0393(10) 0.0187(8) 0.0195(8) 0.0112(8)
C13 0.0255(9) 0.0515(12) 0.0674(14) 0.0297(10) 0.0063(9) 0.0062(8)
C14 0.0307(8) 0.0241(7) 0.0303(8) 0.0091(6) 0.0079(6) 0.0047(6)
C15 0.0533(11) 0.0316(9) 0.0503(11) 0.0222(8) 0.0217(9) 0.0193(8)
C16 0.0546(12) 0.0488(11) 0.0347(10) 0.0177(9) -0.0006(9) -0.0048(9)
C17 0.0207(7) 0.0188(6) 0.0207(7) 0.0016(5) 0.0080(5) 0.0018(5)
C18 0.0329(9) 0.0359(9) 0.0292(8) 0.0111(7) 0.0135(7) -0.0023(7)
C19 0.0227(7) 0.0348(8) 0.0319(8) 0.0029(7) 0.0054(6) 0.0088(6)
C20 0.0263(7) 0.0245(7) 0.0188(7) 0.0092(6) 0.0042(6) 0.0090(6)
C21 0.0401(9) 0.0289(8) 0.0352(9) 0.0088(7) 0.0024(7) 0.0185(7)
C22 0.0241(8) 0.0374(9) 0.0401(9) 0.0100(7) 0.0001(7) 0.0071(7)
C23 0.0353(8) 0.0311(8) 0.0297(8) 0.0091(6) 0.0095(7) 0.0185(7)
C24 0.0316(9) 0.0494(11) 0.0559(12) 0.0126(9) -0.0009(8) 0.0187(9)
C25 0.0588(13) 0.0513(12) 0.0623(13) 0.0351(11) 0.0139(11) 0.0308(11)
C26 0.0313(8) 0.0268(8) 0.0258(8) 0.0068(6) 0.0035(6) -0.0026(6)
C27 0.0525(12) 0.0317(9) 0.0333(9) -0.0027(7) -0.0022(8) 0.0011(8)
C28 0.0272(9) 0.0514(12) 0.0494(11) 0.0098(9) -0.0024(8) 0.0015(8)
C29 0.0280(8) 0.0235(7) 0.0258(7) 0.0024(6) 0.0064(6) 0.0032(6)
C30 0.0238(8) 0.0473(10) 0.0404(10) 0.0090(8) 0.0079(7) 0.0041(7)
C31 0.0519(12) 0.0234(9) 0.0949(19) 0.0227(10) 0.0087(12) 0.0017(9)
C32 0.0245(7) 0.0246(7) 0.0211(7) 0.0088(5) 0.0094(6) 0.0117(6)
C33 0.0354(9) 0.0495(10) 0.0412(10) 0.0271(8) 0.0122(8) 0.0252(8)
C34 0.0262(8) 0.0338(9) 0.0475(10) 0.0163(8) 0.0119(7) 0.0086(7)
C35 0.0277(8) 0.0290(8) 0.0327(8) 0.0054(6) 0.0005(6) 0.0126(6)
C36 0.0526(12) 0.0497(12) 0.0812(16) 0.0365(12) 0.0416(12) 0.0287(10)
C37 0.0585(12) 0.0421(10) 0.0379(10) 0.0172(8) 0.0122(9) 0.0336(9)
C38 0.0541(11) 0.0220(7) 0.0268(8) 0.0112(6) 0.0184(7) 0.0105(7)
C39 0.0774(15) 0.0375(10) 0.0202(8) 0.0043(7) 0.0111(9) 0.0154(10)
C40 0.0589(14) 0.0552(13) 0.0706(15) 0.0150(11) 0.0455(13) 0.0137(11)

loop_
_atom_type_symbol
_atom_type_description
_atom_type_scat_dispersion_real
_atom_type_scat_dispersion_imag
_atom_type_scat_source
C C 0.0033 0.0016 'International Tables Vol C Tables 4.2.6.8 and 6.1.1.4'
H H 0.0000 0.0000 'International Tables Vol C Tables 4.2.6.8 and 6.1.1.4'
Ge Ge 0.1547 1.8001 'International Tables Vol C Tables 4.2.6.8 and 6.1.1.4'

loop_
_geom_angle_atom_site_label_1
_geom_angle_atom_site_label_2
_geom_angle_atom_site_label_3
_geom_angle
_geom_angle_site_symmetry_1
C2 Ge1 C1 109.07(6) .
C2 Ge1 C11 108.34(7) .
C1 Ge1 C11 107.62(7) .
C2 Ge1 C14 109.99(7) .
C1 Ge1 C14 104.90(7) .
C11 Ge1 C14 116.66(7) .
C4 Ge2 C3 102.38(6) .
C4 Ge2 C17 110.99(6) .
C3 Ge2 C17 106.74(6) .
C4 Ge2 C20 109.73(6) .
C3 Ge2 C20 110.28(6) .
C17 Ge2 C20 115.84(6) .
C5 Ge3 C6 112.50(6) .
C5 Ge3 C26 105.62(7) .
C6 Ge3 C26 109.98(7) .
C5 Ge3 C23 108.87(7) .
C6 Ge3 C23 105.70(7) .
C26 Ge3 C23 114.32(7) .
C8 Ge4 C7 104.65(6) .
C8 Ge4 C29 108.94(7) .
C7 Ge4 C29 108.19(6) .
C8 Ge4 C32 109.03(6) .
C7 Ge4 C32 108.44(6) .
C29 Ge4 C32 116.90(6) .
C10 Ge5 C9 103.95(6) .
C10 Ge5 C35 108.57(7) .
C9 Ge5 C35 109.89(7) .
C10 Ge5 C38 110.43(7) .
C9 Ge5 C38 108.24(6) .
C35 Ge5 C38 115.16(8) .
C10 C1 Ge1 167.37(14) 2_776
C3 C2 Ge1 174.93(14) .
C2 C3 Ge2 175.11(14) .
C5 C4 Ge2 170.73(12) .
C4 C5 Ge3 161.75(12) .
C7 C6 Ge3 167.47(13) .
C6 C7 Ge4 177.07(13) .
C9 C8 Ge4 174.83(14) .
C8 C9 Ge5 174.87(13) .
C1 C10 Ge5 174.95(14) 2_776
C13 C11 C12 111.08(15) .
C13 C11 Ge1 113.61(13) .
C12 C11 Ge1 109.72(11) .
C13 C11 H11 107.4 .
C12 C11 H11 107.4 .
Ge1 C11 H11 107.4 .
C11 C12 H12A 109.5 .
C11 C12 H12B 109.5 .
H12A C12 H12B 109.5 .
C11 C12 H12C 109.5 .
H12A C12 H12C 109.5 .
H12B C12 H12C 109.5 .
C11 C13 H13A 109.5 .
C11 C13 H13B 109.5 .
H13A C13 H13B 109.5 .
C11 C13 H13C 109.5 .
H13A C13 H13C 109.5 .
H13B C13 H13C 109.5 .
C16 C14 C15 113.20(16) .
C16 C14 Ge1 112.82(12) .
C15 C14 Ge1 109.03(11) .
C16 C14 H14 107.1 .
C15 C14 H14 107.1 .
Ge1 C14 H14 107.1 .
C14 C15 H15A 109.5 .
C14 C15 H15B 109.5 .
H15A C15 H15B 109.5 .
C14 C15 H15C 109.5 .
H15A C15 H15C 109.5 .
H15B C15 H15C 109.5 .
C14 C16 H16A 109.5 .
C14 C16 H16B 109.5 .
H16A C16 H16B 109.5 .
C14 C16 H16C 109.5 .
H16A C16 H16C 109.5 .
H16B C16 H16C 109.5 .
C19 C17 C18 111.22(13) .
C19 C17 Ge2 110.54(10) .
C18 C17 Ge2 110.68(10) .
C19 C17 H17 108.1 .
C18 C17 H17 108.1 .
Ge2 C17 H17 108.1 .
C17 C18 H18A 109.5 .
C17 C18 H18B 109.5 .
H18A C18 H18B 109.5 .
C17 C18 H18C 109.5 .
H18A C18 H18C 109.5 .
H18B C18 H18C 109.5 .
C17 C19 H19A 109.5 .
C17 C19 H19B 109.5 .
H19A C19 H19B 109.5 .
C17 C19 H19C 109.5 .
H19A C19 H19C 109.5 .
H19B C19 H19C 109.5 .
C21 C20 C22 111.91(13) .
C21 C20 Ge2 110.94(10) .
C22 C20 Ge2 110.58(10) .
C21 C20 H20 107.7 .
C22 C20 H20 107.7 .
Ge2 C20 H20 107.7 .
C20 C21 H21A 109.5 .
C20 C21 H21B 109.5 .
H21A C21 H21B 109.5 .
C20 C21 H21C 109.5 .
H21A C21 H21C 109.5 .
H21B C21 H21C 109.5 .
C20 C22 H22A 109.5 .
C20 C22 H22B 109.5 .
H22A C22 H22B 109.5 .
C20 C22 H22C 109.5 .
H22A C22 H22C 109.5 .
H22B C22 H22C 109.5 .
C24 C23 C25 111.98(16) .
C24 C23 Ge3 110.42(12) .
C25 C23 Ge3 109.83(12) .
C24 C23 H23 108.2 .
C25 C23 H23 108.2 .
Ge3 C23 H23 108.2 .
C23 C24 H24A 109.5 .
C23 C24 H24B 109.5 .
H24A C24 H24B 109.5 .
C23 C24 H24C 109.5 .
H24A C24 H24C 109.5 .
H24B C24 H24C 109.5 .
C23 C25 H25A 109.5 .
C23 C25 H25B 109.5 .
H25A C25 H25B 109.5 .
C23 C25 H25C 109.5 .
H25A C25 H25C 109.5 .
H25B C25 H25C 109.5 .
C28 C26 C27 111.76(15) .
C28 C26 Ge3 110.85(12) .
C27 C26 Ge3 110.49(12) .
C28 C26 H26 107.9 .
C27 C26 H26 107.9 .
Ge3 C26 H26 107.9 .
C26 C27 H27A 109.5 .
C26 C27 H27B 109.5 .
H27A C27 H27B 109.5 .
C26 C27 H27C 109.5 .
H27A C27 H27C 109.5 .
H27B C27 H27C 109.5 .
C26 C28 H28A 109.5 .
C26 C28 H28B 109.5 .
H28A C28 H28B 109.5 .
C26 C28 H28C 109.5 .
H28A C28 H28C 109.5 .
H28B C28 H28C 109.5 .
C30 C29 C31 110.78(16) .
C30 C29 Ge4 109.88(11) .
C31 C29 Ge4 111.51(13) .
C30 C29 H29 108.2 .
C31 C29 H29 108.2 .
Ge4 C29 H29 108.2 .
C29 C30 H30A 109.5 .
C29 C30 H30B 109.5 .
H30A C30 H30B 109.5 .
C29 C30 H30C 109.5 .
H30A C30 H30C 109.5 .
H30B C30 H30C 109.5 .
C29 C31 H31A 109.5 .
C29 C31 H31B 109.5 .
H31A C31 H31B 109.5 .
C29 C31 H31C 109.5 .
H31A C31 H31C 109.5 .
H31B C31 H31C 109.5 .
C34 C32 C33 111.19(14) .
C34 C32 Ge4 110.90(10) .
C33 C32 Ge4 109.97(10) .
C34 C32 H32 108.2 .
C33 C32 H32 108.2 .
Ge4 C32 H32 108.2 .
C32 C33 H33A 109.5 .
C32 C33 H33B 109.5 .
H33A C33 H33B 109.5 .
C32 C33 H33C 109.5 .
H33A C33 H33C 109.5 .
H33B C33 H33C 109.5 .
C32 C34 H34A 109.5 .
C32 C34 H34B 109.5 .
H34A C34 H34B 109.5 .
C32 C34 H34C 109.5 .
H34A C34 H34C 109.5 .
H34B C34 H34C 109.5 .
C36 C35 C37 110.72(15) .
C36 C35 Ge5 111.71(12) .
C37 C35 Ge5 109.65(12) .
C36 C35 H35 108.2 .
C37 C35 H35 108.2 .
Ge5 C35 H35 108.2 .
C35 C36 H36A 109.5 .
C35 C36 H36B 109.5 .
H36A C36 H36B 109.5 .
C35 C36 H36C 109.5 .
H36A C36 H36C 109.5 .
H36B C36 H36C 109.5 .
C35 C37 H37A 109.5 .
C35 C37 H37B 109.5 .
H37A C37 H37B 109.5 .
C35 C37 H37C 109.5 .
H37A C37 H37C 109.5 .
H37B C37 H37C 109.5 .
C40 C38 C39 111.39(16) .
C40 C38 Ge5 109.70(14) .
C39 C38 Ge5 109.67(12) .
C40 C38 H38 108.7 .
C39 C38 H38 108.7 .
Ge5 C38 H38 108.7 .
C38 C39 H39A 109.5 .
C38 C39 H39B 109.5 .
H39A C39 H39B 109.5 .
C38 C39 H39C 109.5 .
H39A C39 H39C 109.5 .
H39B C39 H39C 109.5 .
C38 C40 H40A 109.5 .
C38 C40 H40B 109.5 .
H40A C40 H40B 109.5 .
C38 C40 H40C 109.5 .
H40A C40 H40C 109.5 .
H40B C40 H40C 109.5 .

loop_
_geom_bond_atom_site_label_1
_geom_bond_atom_site_label_2
_geom_bond_distance
_geom_bond_site_symmetry_2
Ge1 C2 1.9091(15) .
Ge1 C1 1.9152(16) .
Ge1 C11 1.9583(16) .
Ge1 C14 1.9607(16) .
Ge2 C4 1.9137(14) .
Ge2 C3 1.9176(14) .
Ge2 C17 1.9499(14) .
Ge2 C20 1.9539(14) .
Ge3 C5 1.9058(14) .
Ge3 C6 1.9124(14) .
Ge3 C26 1.9516(16) .
Ge3 C23 1.9575(16) .
Ge4 C8 1.9141(14) .
Ge4 C7 1.9190(14) .
Ge4 C29 1.9566(15) .
Ge4 C32 1.9621(14) .
Ge5 C10 1.9117(15) .
Ge5 C9 1.9178(15) .
Ge5 C35 1.9498(16) .
Ge5 C38 1.9529(16) .
C1 C10 1.204(2) 2_776
C2 C3 1.203(2) .
C4 C5 1.210(2) .
C6 C7 1.206(2) .
C8 C9 1.203(2) .
C10 C1 1.204(2) 2_776
C11 C13 1.522(3) .
C11 C12 1.526(2) .
C11 H11 1.0000 .
C12 H12A 0.9800 .
C12 H12B 0.9800 .
C12 H12C 0.9800 .
C13 H13A 0.9800 .
C13 H13B 0.9800 .
C13 H13C 0.9800 .
C14 C16 1.527(2) .
C14 C15 1.530(2) .
C14 H14 1.0000 .
C15 H15A 0.9800 .
C15 H15B 0.9800 .
C15 H15C 0.9800 .
C16 H16A 0.9800 .
C16 H16B 0.9800 .
C16 H16C 0.9800 .
C17 C19 1.526(2) .
C17 C18 1.531(2) .
C17 H17 1.0000 .
C18 H18A 0.9800 .
C18 H18B 0.9800 .
C18 H18C 0.9800 .
C19 H19A 0.9800 .
C19 H19B 0.9800 .
C19 H19C 0.9800 .
C20 C21 1.528(2) .
C20 C22 1.528(2) .
C20 H20 1.0000 .
C21 H21A 0.9800 .
C21 H21B 0.9800 .
C21 H21C 0.9800 .
C22 H22A 0.9800 .
C22 H22B 0.9800 .
C22 H22C 0.9800 .
C23 C24 1.524(3) .
C23 C25 1.524(3) .
C23 H23 1.0000 .
C24 H24A 0.9800 .
C24 H24B 0.9800 .
C24 H24C 0.9800 .
C25 H25A 0.9800 .
C25 H25B 0.9800 .
C25 H25C 0.9800 .
C26 C28 1.524(3) .
C26 C27 1.530(2) .
C26 H26 1.0000 .
C27 H27A 0.9800 .
C27 H27B 0.9800 .
C27 H27C 0.9800 .
C28 H28A 0.9800 .
C28 H28B 0.9800 .
C28 H28C 0.9800 .
C29 C30 1.524(2) .
C29 C31 1.525(3) .
C29 H29 1.0000 .
C30 H30A 0.9800 .
C30 H30B 0.9800 .
C30 H30C 0.9800 .
C31 H31A 0.9800 .
C31 H31B 0.9800 .
C31 H31C 0.9800 .
C32 C34 1.526(2) .
C32 C33 1.530(2) .
C32 H32 1.0000 .
C33 H33A 0.9800 .
C33 H33B 0.9800 .
C33 H33C 0.9800 .
C34 H34A 0.9800 .
C34 H34B 0.9800 .
C34 H34C 0.9800 .
C35 C36 1.523(3) .
C35 C37 1.529(2) .
C35 H35 1.0000 .
C36 H36A 0.9800 .
C36 H36B 0.9800 .
C36 H36C 0.9800 .
C37 H37A 0.9800 .
C37 H37B 0.9800 .
C37 H37C 0.9800 .
C38 C40 1.522(3) .
C38 C39 1.528(3) .
C38 H38 1.0000 .
C39 H39A 0.9800 .
C39 H39B 0.9800 .
C39 H39C 0.9800 .
C40 H40A 0.9800 .
C40 H40B 0.9800 .
C40 H40C 0.9800 .
